data_7064420
loop_
_publ_author_name
'Walha, Sandra'
'Hjiri, Mokhtar'
'Ben Ahmed, Ali'

_publ_section_title
;
 Mixed-halide engineering in a homopiperazinium hybrid salt: structural
 disorder description, electronic structure analysis, and bioactivity
 evaluation
;
_journal_name_full 'New Journal of Chemistry'
_journal_paper_doi 10.1039/D6NJ01450J
_journal_year 2026
_chemical_formula_sum 'C10 H28 Br3 Cl N4'
_chemical_formula_weight 479.54
_space_group_crystal_system monoclinic
_space_group_IT_number 14
_space_group_name_Hall '-P 2yn'
_space_group_name_H-M_alt 'P 1 21/n 1'
_atom_sites_solution_hydrogens geom
_audit_creation_method SHELXL-2019/3
_audit_update_record
;
2025-12-11 deposited with the CCDC.	2026-05-12 downloaded from the CCDC.
;
_cell_angle_alpha 90
_cell_angle_beta 107.528(7)
_cell_angle_gamma 90
_cell_formula_units_Z 2
_cell_length_a 8.2340(16)
_cell_length_b 9.7895(19)
_cell_length_c 11.358(2)
_cell_measurement_reflns_used 2017
_cell_measurement_temperature 150(2)
_cell_measurement_theta_max 28.39
_cell_measurement_theta_min 1.80
_cell_volume 873.0(3)
_computing_structure_refinement 'SHELXL-2019/2 (Sheldrick, 2019)'
_computing_structure_solution 'SHELXT 2018/2 (Sheldrick, 2018)'
_diffrn_ambient_temperature 150(2)
_diffrn_measured_fraction_theta_full 0.999
_diffrn_measured_fraction_theta_max 0.998
_diffrn_measurement_device_type 'CAD4 plate'
_diffrn_radiation_type MoK\a
_diffrn_radiation_wavelength 0.71073
_diffrn_reflns_av_R_equivalents 0.0469
_diffrn_reflns_av_unetI/netI 0.0450
_diffrn_reflns_Laue_measured_fraction_full 0.999
_diffrn_reflns_Laue_measured_fraction_max 0.998
_diffrn_reflns_limit_h_max 10
_diffrn_reflns_limit_h_min -10
_diffrn_reflns_limit_k_max 11
_diffrn_reflns_limit_k_min -12
_diffrn_reflns_limit_l_max 14
_diffrn_reflns_limit_l_min -14
_diffrn_reflns_number 7490
_diffrn_reflns_point_group_measured_fraction_full 0.999
_diffrn_reflns_point_group_measured_fraction_max 0.998
_diffrn_reflns_theta_full 25.242
_diffrn_reflns_theta_max 27.563
_diffrn_reflns_theta_min 2.707
_exptl_absorpt_coefficient_mu 7.076
_exptl_crystal_colour white
_exptl_crystal_density_diffrn 1.824
_exptl_crystal_description Plate
_exptl_crystal_F_000 476
_refine_diff_density_max 1.753
_refine_diff_density_min -1.354
_refine_diff_density_rms 0.200
_refine_ls_extinction_method none
_refine_ls_goodness_of_fit_ref 1.096
_refine_ls_hydrogen_treatment constr
_refine_ls_matrix_type full
_refine_ls_number_parameters 82
_refine_ls_number_reflns 2012
_refine_ls_number_restraints 0
_refine_ls_restrained_S_all 1.096
_refine_ls_R_factor_all 0.0557
_refine_ls_R_factor_gt 0.0486
_refine_ls_shift/su_max 0.001
_refine_ls_shift/su_mean 0.000
_refine_ls_structure_factor_coef Fsqd
_refine_ls_weighting_details 'w=1/[\s^2^(Fo^2^)+(0.0755P)^2^+4.8414P] where P=(Fo^2^+2Fc^2^)/3'
_refine_ls_weighting_scheme calc
_refine_ls_wR_factor_gt 0.1365
_refine_ls_wR_factor_ref 0.1423
_reflns_Friedel_coverage 0.000
_reflns_number_gt 1772
_reflns_number_total 2012
_reflns_threshold_expression 'I > 2\s(I)'
_cod_data_source_file d6nj01450j2.cif
_cod_data_source_block shelx
_cod_original_sg_symbol_H-M 'P 21/n'
_cod_database_code 7064420
_shelx_shelxl_version_number 2019/3
_shelx_space_group_comment
;
The symmetry employed for this shelxl refinement is uniquely defined
by the following loop, which should always be used as a source of
symmetry information in preference to the above space-group names.
They are only intended as comments.
;

loop_
_space_group_symop_operation_xyz
'x, y, z'
'-x+1/2, y+1/2, -z+1/2'
'-x, -y, -z'
'x-1/2, -y-1/2, z-1/2'

loop_
_atom_site_label
_atom_site_type_symbol
_atom_site_fract_x
_atom_site_fract_y
_atom_site_fract_z
_atom_site_U_iso_or_equiv
_atom_site_adp_type
_atom_site_occupancy
_atom_site_site_symmetry_order
_atom_site_calc_flag
_atom_site_refinement_flags_posn
_atom_site_refinement_flags_adp
_atom_site_refinement_flags_occupancy
_atom_site_disorder_assembly
_atom_site_disorder_group
N1 N 0.1045(5) 0.7829(3) 0.6301(3) 0.0071(7) Uani 1 1 d . . . . .
H1A H -0.007452 0.784311 0.584927 0.008 Uiso 1 1 calc R U . . .
H1B H 0.109479 0.786721 0.711161 0.008 Uiso 1 1 calc R U . . .
C2 C 0.1878(5) 0.9085(4) 0.5998(4) 0.0075(8) Uani 1 1 d . . . . .
H2A H 0.156377 0.987724 0.642571 0.009 Uiso 1 1 calc R U . . .
H2B H 0.143915 0.925545 0.509884 0.009 Uiso 1 1 calc R U . . .
C3 C 0.3820(6) 0.8970(5) 0.6374(4) 0.0107(8) Uani 1 1 d . . . . .
H3A H 0.431421 0.989134 0.659540 0.013 Uiso 1 1 calc R U . . .
H3B H 0.420574 0.839212 0.712199 0.013 Uiso 1 1 calc R U . . .
C4 C 0.4512(6) 0.8379(4) 0.5393(4) 0.0102(8) Uani 1 1 d . . . . .
H4A H 0.401411 0.888648 0.461345 0.012 Uiso 1 1 calc R U . . .
H4B H 0.575964 0.852081 0.564569 0.012 Uiso 1 1 calc R U . . .
N5 N 0.4152(5) 0.6885(4) 0.5152(3) 0.0099(7) Uani 1 1 d . . . . .
H5A H 0.480561 0.640879 0.581327 0.012 Uiso 1 1 calc R U . . .
H5B H 0.448761 0.664206 0.448733 0.012 Uiso 1 1 calc R U . . .
C6 C 0.2332(6) 0.6454(4) 0.4915(4) 0.0100(8) Uani 1 1 d . . . . .
H6A H 0.218578 0.551455 0.457566 0.012 Uiso 1 1 calc R U . . .
H6B H 0.158496 0.706668 0.428930 0.012 Uiso 1 1 calc R U . . .
C7 C 0.1793(6) 0.6491(4) 0.6073(4) 0.0094(8) Uani 1 1 d . . . . .
H7A H 0.094201 0.576131 0.602172 0.011 Uiso 1 1 calc R U . . .
H7B H 0.279617 0.628540 0.678931 0.011 Uiso 1 1 calc R U . . .
Cl1 Cl 0.26637(9) 0.78023(7) 0.92032(6) 0.0174(2) Uani 0.5 1 d . . P . .
Br1 Br 0.26637(9) 0.78023(7) 0.92032(6) 0.0174(2) Uani 0.5 1 d . . P . .
Br2 Br 0.63772(6) 0.51025(5) 0.74851(4) 0.0191(2) Uani 1 1 d . . . . .

loop_
_atom_site_aniso_label
_atom_site_aniso_U_11
_atom_site_aniso_U_22
_atom_site_aniso_U_33
_atom_site_aniso_U_23
_atom_site_aniso_U_13
_atom_site_aniso_U_12
N1 0.0074(16) 0.0070(16) 0.0089(16) -0.0015(12) 0.0056(13) -0.0004(13)
C2 0.0115(19) 0.0044(17) 0.0098(19) -0.0004(14) 0.0080(16) 0.0021(15)
C3 0.010(2) 0.0090(19) 0.013(2) -0.0020(15) 0.0025(17) -0.0010(15)
C4 0.0093(19) 0.011(2) 0.013(2) 0.0018(16) 0.0074(16) 0.0005(15)
N5 0.0139(18) 0.0092(17) 0.0099(17) 0.0020(13) 0.0084(14) 0.0067(14)
C6 0.013(2) 0.0079(19) 0.010(2) -0.0023(15) 0.0050(16) 0.0012(15)
C7 0.014(2) 0.0037(17) 0.013(2) 0.0008(15) 0.0083(16) 0.0001(15)
Cl1 0.0175(4) 0.0194(4) 0.0151(4) 0.0027(2) 0.0044(3) 0.0013(2)
Br1 0.0175(4) 0.0194(4) 0.0151(4) 0.0027(2) 0.0044(3) 0.0013(2)
Br2 0.0191(3) 0.0249(3) 0.0129(3) 0.00171(17) 0.0042(2) 0.00448(18)

loop_
_atom_type_symbol
_atom_type_description
_atom_type_scat_dispersion_real
_atom_type_scat_dispersion_imag
_atom_type_scat_source
C C 0.0033 0.0016 'International Tables Vol C Tables 4.2.6.8 and 6.1.1.4'
H H 0.0000 0.0000 'International Tables Vol C Tables 4.2.6.8 and 6.1.1.4'
N N 0.0061 0.0033 'International Tables Vol C Tables 4.2.6.8 and 6.1.1.4'
Cl Cl 0.1484 0.1585 'International Tables Vol C Tables 4.2.6.8 and 6.1.1.4'
Br Br -0.2901 2.4595 'International Tables Vol C Tables 4.2.6.8 and 6.1.1.4'

loop_
_geom_angle_atom_site_label_1
_geom_angle_atom_site_label_2
_geom_angle_atom_site_label_3
_geom_angle
_geom_angle_site_symmetry_1
_geom_angle_site_symmetry_3
_geom_angle_publ_flag
C2 N1 C7 115.9(3) . . ?
C2 N1 H1A 108.3 . . ?
C7 N1 H1A 108.3 . . ?
C2 N1 H1B 108.3 . . ?
C7 N1 H1B 108.3 . . ?
H1A N1 H1B 107.4 . . ?
N1 C2 C3 112.9(3) . . ?
N1 C2 H2A 109.0 . . ?
C3 C2 H2A 109.0 . . ?
N1 C2 H2B 109.0 . . ?
C3 C2 H2B 109.0 . . ?
H2A C2 H2B 107.8 . . ?
C4 C3 C2 114.6(4) . . ?
C4 C3 H3A 108.6 . . ?
C2 C3 H3A 108.6 . . ?
C4 C3 H3B 108.6 . . ?
C2 C3 H3B 108.6 . . ?
H3A C3 H3B 107.6 . . ?
N5 C4 C3 114.2(4) . . ?
N5 C4 H4A 108.7 . . ?
C3 C4 H4A 108.7 . . ?
N5 C4 H4B 108.7 . . ?
C3 C4 H4B 108.7 . . ?
H4A C4 H4B 107.6 . . ?
C4 N5 C6 116.0(3) . . ?
C4 N5 H5A 108.3 . . ?
C6 N5 H5A 108.3 . . ?
C4 N5 H5B 108.3 . . ?
C6 N5 H5B 108.3 . . ?
H5A N5 H5B 107.4 . . ?
N5 C6 C7 112.1(3) . . ?
N5 C6 H6A 109.2 . . ?
C7 C6 H6A 109.2 . . ?
N5 C6 H6B 109.2 . . ?
C7 C6 H6B 109.2 . . ?
H6A C6 H6B 107.9 . . ?
N1 C7 C6 114.5(3) . . ?
N1 C7 H7A 108.6 . . ?
C6 C7 H7A 108.6 . . ?
N1 C7 H7B 108.6 . . ?
C6 C7 H7B 108.6 . . ?
H7A C7 H7B 107.6 . . ?

loop_
_geom_bond_atom_site_label_1
_geom_bond_atom_site_label_2
_geom_bond_distance
_geom_bond_site_symmetry_2
_geom_bond_publ_flag
N1 C2 1.497(5) . ?
N1 C7 1.503(5) . ?
N1 H1A 0.9100 . ?
N1 H1B 0.9100 . ?
C2 C3 1.530(6) . ?
C2 H2A 0.9900 . ?
C2 H2B 0.9900 . ?
C3 C4 1.511(6) . ?
C3 H3A 0.9900 . ?
C3 H3B 0.9900 . ?
C4 N5 1.500(6) . ?
C4 H4A 0.9900 . ?
C4 H4B 0.9900 . ?
N5 C6 1.502(6) . ?
N5 H5A 0.9100 . ?
N5 H5B 0.9100 . ?
C6 C7 1.510(6) . ?
C6 H6A 0.9900 . ?
C6 H6B 0.9900 . ?
C7 H7A 0.9900 . ?
C7 H7B 0.9900 . ?

loop_
_geom_hbond_atom_site_label_D
_geom_hbond_atom_site_label_H
_geom_hbond_atom_site_label_A
_geom_hbond_distance_DH
_geom_hbond_distance_HA
_geom_hbond_distance_DA
_geom_hbond_angle_DHA
_geom_hbond_site_symmetry_A
_geom_hbond_publ_flag
N1 H1A Cl1 0.91 2.29 3.133(4) 153.0 4_575 yes
N1 H1B Cl1 0.91 2.34 3.162(4) 150.4 . yes
N1 H1B Br2 0.91 3.11 3.534(4) 110.2 2_556 yes
C2 H2A Br1 0.99 3.06 3.673(4) 121.0 2_556 yes
C2 H2A Br2 0.99 3.04 3.731(4) 127.9 2_556 yes
C2 H2B Br2 0.99 3.02 3.967(4) 160.5 4_575 yes
C3 H3B Br1 0.99 3.06 3.793(5) 132.2 . yes
C4 H4A Br2 0.99 2.89 3.827(4) 157.4 4_575 yes
C4 H4B Cl1 0.99 2.89 3.465(4) 117.7 4_675 yes
C4 H4B Br2 0.99 3.07 3.899(4) 141.7 2_656 yes
N5 H5A Br2 0.91 2.33 3.241(4) 177.1 . yes
N5 H5B Cl1 0.91 2.78 3.390(4) 125.1 4_675 yes
N5 H5B Br2 0.91 2.74 3.487(4) 140.7 3_666 yes
C6 H6A Cl1 0.99 2.98 3.712(4) 131.5 2_546 yes
C6 H6A Br2 0.99 2.99 3.553(4) 117.6 3_666 yes
C7 H7B Br2 0.99 3.04 3.876(4) 142.6 . yes

loop_
_geom_torsion_atom_site_label_1
_geom_torsion_atom_site_label_2
_geom_torsion_atom_site_label_3
_geom_torsion_atom_site_label_4
_geom_torsion
_geom_torsion_site_symmetry_1
_geom_torsion_site_symmetry_2
_geom_torsion_site_symmetry_3
_geom_torsion_site_symmetry_4
_geom_torsion_publ_flag
C7 N1 C2 C3 -40.2(5) . . . . ?
N1 C2 C3 C4 89.5(4) . . . . ?
C2 C3 C4 N5 -70.1(5) . . . . ?
C3 C4 N5 C6 50.9(5) . . . . ?
C4 N5 C6 C7 -72.2(5) . . . . ?
C2 N1 C7 C6 -39.1(5) . . . . ?
N5 C6 C7 N1 90.5(4) . . . . ?
